data_7718646
loop_
_publ_author_name
'Singh, Anupam'
'Patel, Riya'
'Daripa, Samrat'
'Bharty, M. K.'
'Butcher, R. J.'
'Hira, Sumit Kumar'
'Prasad, Lal Bahadur'

_publ_section_title
;
 Structural insights and <i>in vitro</i> and <i>in vivo</i> anticancer
 evaluation of dithiocarbamate-based metal complexes against murine
 lymphoma.
;
_journal_issue 23
_journal_name_full 'Dalton transactions (Cambridge, England : 2003)'
_journal_page_first 9187
_journal_page_last 9200
_journal_paper_doi 10.1039/d5dt00666j
_journal_volume 54
_journal_year 2025
_chemical_formula_moiety 'C28 H34 Cl2 Cu N2 S4'
_chemical_formula_sum 'C28 H34 Cl2 Cu N2 S4'
_chemical_formula_weight 661.25
_space_group_crystal_system triclinic
_space_group_IT_number 2
_space_group_name_Hall '-P 1'
_space_group_name_H-M_alt 'P -1'
_atom_sites_solution_hydrogens geom
_audit_creation_method SHELXL-2018/3
_audit_update_record
;
2024-11-05 deposited with the CCDC.	2025-05-06 downloaded from the CCDC.
;
_cell_angle_alpha 68.229(2)
_cell_angle_beta 79.6700(10)
_cell_angle_gamma 62.707(2)
_cell_formula_units_Z 1
_cell_length_a 9.5926(2)
_cell_length_b 9.61360(10)
_cell_length_c 9.9021(2)
_cell_measurement_reflns_used 8195
_cell_measurement_temperature 293(2)
_cell_measurement_theta_max 71.7260
_cell_measurement_theta_min 4.7980
_cell_volume 753.58(3)
_computing_cell_refinement 'CrysAlisPro 1.171.42.90a (Rigaku OD, 2023)'
_computing_data_collection 'CrysAlisPro 1.171.42.90a (Rigaku OD, 2023)'
_computing_data_reduction 'CrysAlisPro 1.171.42.90a (Rigaku OD, 2023)'
_computing_molecular_graphics SHELXTL
_computing_publication_material SHELXTL
_computing_structure_refinement 'SHELXL-2018/3 (Sheldrick, 2018)'
_computing_structure_solution 'SHELXT 2018/2 (Sheldrick, 2018)'
_diffrn_ambient_temperature 293(2)
_diffrn_detector_area_resol_mean 10.0000
_diffrn_measured_fraction_theta_full 0.826
_diffrn_measured_fraction_theta_max 0.977
_diffrn_measurement_device_type 'XtaLAB Synergy, Dualflex, HyPix3000'
_diffrn_measurement_method '\w scans'
_diffrn_radiation_type CuK\a
_diffrn_radiation_wavelength 1.54184
_diffrn_reflns_av_R_equivalents 0.0355
_diffrn_reflns_av_unetI/netI 0.0230
_diffrn_reflns_Laue_measured_fraction_full 0.826
_diffrn_reflns_Laue_measured_fraction_max 0.977
_diffrn_reflns_limit_h_max 11
_diffrn_reflns_limit_h_min -11
_diffrn_reflns_limit_k_max 11
_diffrn_reflns_limit_k_min -11
_diffrn_reflns_limit_l_max 12
_diffrn_reflns_limit_l_min -12
_diffrn_reflns_number 15403
_diffrn_reflns_point_group_measured_fraction_full 0.826
_diffrn_reflns_point_group_measured_fraction_max 0.977
_diffrn_reflns_theta_full 25.000
_diffrn_reflns_theta_max 72.022
_diffrn_reflns_theta_min 4.809
_diffrn_source 'micro-focus sealed X-ray tube'
_exptl_absorpt_coefficient_mu 5.403
_exptl_absorpt_correction_T_max 1.00000
_exptl_absorpt_correction_T_min 0.83112
_exptl_absorpt_correction_type multi-scan
_exptl_crystal_colour Brown
_exptl_crystal_density_diffrn 1.457
_exptl_crystal_description Needle
_exptl_crystal_F_000 343
_exptl_crystal_size_max 0.34
_exptl_crystal_size_mid 0.28
_exptl_crystal_size_min 0.24
_refine_diff_density_max 0.863
_refine_diff_density_min -0.382
_refine_diff_density_rms 0.073
_refine_ls_extinction_method none
_refine_ls_goodness_of_fit_ref 1.070
_refine_ls_hydrogen_treatment constr
_refine_ls_matrix_type full
_refine_ls_number_parameters 169
_refine_ls_number_reflns 2894
_refine_ls_number_restraints 0
_refine_ls_restrained_S_all 1.070
_refine_ls_R_factor_all 0.0521
_refine_ls_R_factor_gt 0.0461
_refine_ls_shift/su_max 0.000
_refine_ls_shift/su_mean 0.000
_refine_ls_structure_factor_coef Fsqd
_refine_ls_weighting_details 'w=1/[\s^2^(Fo^2^)+(0.0941P)^2^+0.2886P] where P=(Fo^2^+2Fc^2^)/3'
_refine_ls_weighting_scheme calc
_refine_ls_wR_factor_gt 0.1467
_refine_ls_wR_factor_ref 0.1535
_reflns_Friedel_coverage 0.000
_reflns_number_gt 2482
_reflns_number_total 2894
_reflns_threshold_expression 'I > 2\s(I)'
_cod_data_source_file d5dt00666j2.cif
_cod_data_source_block shelx_CCDC2
_cod_depositor_comments 'Adding full bibliography for 7718644--7718650.cif.'
_cod_database_code 7718646
_shelx_shelxl_version_number 2018/3
_shelx_space_group_comment
;
The symmetry employed for this shelxl refinement is uniquely defined
by the following loop, which should always be used as a source of
symmetry information in preference to the above space-group names.
They are only intended as comments.
;

loop_
_space_group_symop_operation_xyz
'x, y, z'
'-x, -y, -z'

loop_
_atom_site_label
_atom_site_type_symbol
_atom_site_fract_x
_atom_site_fract_y
_atom_site_fract_z
_atom_site_U_iso_or_equiv
_atom_site_adp_type
_atom_site_occupancy
_atom_site_site_symmetry_order
_atom_site_calc_flag
_atom_site_refinement_flags_posn
_atom_site_refinement_flags_adp
_atom_site_refinement_flags_occupancy
_atom_site_disorder_assembly
_atom_site_disorder_group
Cu Cu 0.000000 0.500000 0.500000 0.0559(2) Uani 1 2 d S . P . .
S1 S -0.08502(9) 0.52327(11) 0.28598(10) 0.0617(3) Uani 1 1 d . . . . .
S2 S -0.26625(9) 0.65925(11) 0.50827(9) 0.0604(2) Uani 1 1 d . . . . .
Cl1 Cl -0.19537(11) -0.01324(11) 0.12282(12) 0.0751(3) Uani 1 1 d . . . . .
N1 N -0.3974(3) 0.6932(3) 0.2734(3) 0.0511(6) Uani 1 1 d . . . . .
C3 C -0.3417(3) 0.5021(4) 0.1304(3) 0.0507(6) Uani 1 1 d . . . . .
C1 C -0.2698(3) 0.6342(3) 0.3454(3) 0.0489(6) Uani 1 1 d . . . . .
C6 C -0.2562(3) 0.1875(4) 0.1227(4) 0.0549(7) Uani 1 1 d . . . . .
C9 C -0.5533(3) 0.8024(4) 0.3211(4) 0.0522(7) Uani 1 1 d . . . . .
H9 H -0.539762 0.795989 0.419332 0.063 Uiso 1 1 calc R U . . .
C2 C -0.3869(4) 0.6754(4) 0.1291(3) 0.0554(7) Uani 1 1 d . . . . .
H2A H -0.310708 0.713143 0.070082 0.066 Uiso 1 1 calc R U . . .
H2B H -0.487805 0.748211 0.082224 0.066 Uiso 1 1 calc R U . . .
C8 C -0.3971(4) 0.3946(4) 0.2333(4) 0.0634(8) Uani 1 1 d . . . . .
H8 H -0.465167 0.428984 0.306057 0.076 Uiso 1 1 calc R U . . .
C5 C -0.2003(4) 0.2908(4) 0.0170(4) 0.0658(8) Uani 1 1 d . . . . .
H5 H -0.134612 0.256033 -0.056682 0.079 Uiso 1 1 calc R U . . .
C4 C -0.2432(4) 0.4476(4) 0.0217(4) 0.0642(8) Uani 1 1 d . . . . .
H4 H -0.205263 0.517750 -0.049426 0.077 Uiso 1 1 calc R U . . .
C7 C -0.3538(4) 0.2383(4) 0.2304(4) 0.0641(8) Uani 1 1 d . . . . .
H7 H -0.390870 0.167325 0.301548 0.077 Uiso 1 1 calc R U . . .
C14 C -0.6034(4) 0.9816(4) 0.2262(5) 0.0710(10) Uani 1 1 d . . . . .
H14A H -0.614746 0.992794 0.126859 0.085 Uiso 1 1 calc R U . . .
H14B H -0.523288 1.016248 0.227101 0.085 Uiso 1 1 calc R U . . .
C10 C -0.6792(4) 0.7452(5) 0.3316(5) 0.0693(9) Uani 1 1 d . . . . .
H10A H -0.646844 0.632981 0.399258 0.083 Uiso 1 1 calc R U . . .
H10B H -0.692687 0.744559 0.237096 0.083 Uiso 1 1 calc R U . . .
C12 C -0.8845(4) 1.0385(6) 0.2888(5) 0.0808(11) Uani 1 1 d . . . . .
H12A H -0.906193 1.051781 0.191652 0.097 Uiso 1 1 calc R U . . .
H12B H -0.980162 1.107973 0.327975 0.097 Uiso 1 1 calc R U . . .
C11 C -0.8355(4) 0.8601(6) 0.3832(5) 0.0826(11) Uani 1 1 d . . . . .
H11A H -0.916174 0.826446 0.381645 0.099 Uiso 1 1 calc R U . . .
H11B H -0.825338 0.849340 0.482725 0.099 Uiso 1 1 calc R U . . .
C13 C -0.7595(5) 1.0933(5) 0.2808(6) 0.0840(12) Uani 1 1 d . . . . .
H13A H -0.745193 1.090471 0.376399 0.101 Uiso 1 1 calc R U . . .
H13B H -0.792206 1.206723 0.215592 0.101 Uiso 1 1 calc R U . . .

loop_
_atom_site_aniso_label
_atom_site_aniso_U_11
_atom_site_aniso_U_22
_atom_site_aniso_U_33
_atom_site_aniso_U_23
_atom_site_aniso_U_13
_atom_site_aniso_U_12
Cu 0.0432(4) 0.0563(4) 0.0694(4) -0.0269(3) 0.0015(3) -0.0183(3)
S1 0.0438(4) 0.0669(5) 0.0733(5) -0.0378(4) 0.0077(3) -0.0144(3)
S2 0.0460(4) 0.0711(5) 0.0702(5) -0.0401(4) 0.0064(3) -0.0197(3)
Cl1 0.0707(5) 0.0649(5) 0.1054(7) -0.0516(5) 0.0182(5) -0.0304(4)
N1 0.0498(13) 0.0453(12) 0.0552(13) -0.0240(10) 0.0097(10) -0.0158(10)
C3 0.0475(14) 0.0495(15) 0.0525(15) -0.0225(12) 0.0045(11) -0.0160(12)
C1 0.0456(14) 0.0434(13) 0.0598(16) -0.0231(12) 0.0074(12) -0.0190(11)
C6 0.0478(15) 0.0538(16) 0.0691(18) -0.0324(14) 0.0027(13) -0.0184(12)
C9 0.0427(14) 0.0510(15) 0.0605(16) -0.0293(13) 0.0080(12) -0.0127(12)
C2 0.0587(17) 0.0501(15) 0.0499(15) -0.0196(12) 0.0063(13) -0.0175(13)
C8 0.071(2) 0.0604(18) 0.0638(18) -0.0341(15) 0.0227(16) -0.0301(16)
C5 0.0653(19) 0.068(2) 0.0644(19) -0.0376(16) 0.0200(15) -0.0245(16)
C4 0.074(2) 0.0605(18) 0.0574(17) -0.0274(15) 0.0205(15) -0.0300(16)
C7 0.071(2) 0.0633(19) 0.0652(19) -0.0291(16) 0.0199(16) -0.0362(16)
C14 0.0565(18) 0.0480(16) 0.106(3) -0.0355(18) 0.0190(18) -0.0196(14)
C10 0.0584(18) 0.0630(19) 0.089(2) -0.0336(18) 0.0182(17) -0.0282(16)
C12 0.0500(18) 0.087(3) 0.082(2) -0.039(2) 0.0063(17) -0.0042(17)
C11 0.0536(19) 0.097(3) 0.100(3) -0.046(2) 0.0214(19) -0.0319(19)
C13 0.069(2) 0.057(2) 0.111(3) -0.043(2) 0.019(2) -0.0099(17)

loop_
_atom_type_symbol
_atom_type_description
_atom_type_scat_dispersion_real
_atom_type_scat_dispersion_imag
_atom_type_scat_source
C C 0.0181 0.0091 'International Tables Vol C Tables 4.2.6.8 and 6.1.1.4'
H H 0.0000 0.0000 'International Tables Vol C Tables 4.2.6.8 and 6.1.1.4'
Cl Cl 0.3639 0.7018 'International Tables Vol C Tables 4.2.6.8 and 6.1.1.4'
Cu Cu -1.9646 0.5888 'International Tables Vol C Tables 4.2.6.8 and 6.1.1.4'
N N 0.0311 0.0180 'International Tables Vol C Tables 4.2.6.8 and 6.1.1.4'
S S 0.3331 0.5567 'International Tables Vol C Tables 4.2.6.8 and 6.1.1.4'

loop_
_geom_angle_atom_site_label_1
_geom_angle_atom_site_label_2
_geom_angle_atom_site_label_3
_geom_angle
_geom_angle_site_symmetry_1
_geom_angle_site_symmetry_3
_geom_angle_publ_flag
S2 Cu S2 180.0 2_566 . ?
S2 Cu S1 102.84(3) 2_566 . ?
S2 Cu S1 77.16(3) . . ?
S2 Cu S1 77.16(3) 2_566 2_566 ?
S2 Cu S1 102.84(3) . 2_566 ?
S1 Cu S1 180.0 . 2_566 ?
C1 S1 Cu 85.01(11) . . ?
C1 S2 Cu 85.07(10) . . ?
C1 N1 C2 120.0(2) . . ?
C1 N1 C9 121.5(2) . . ?
C2 N1 C9 117.8(3) . . ?
C8 C3 C4 117.5(3) . . ?
C8 C3 C2 123.3(3) . . ?
C4 C3 C2 119.2(3) . . ?
N1 C1 S2 124.1(2) . . ?
N1 C1 S1 123.2(2) . . ?
S2 C1 S1 112.69(18) . . ?
C7 C6 C5 120.7(3) . . ?
C7 C6 Cl1 119.8(3) . . ?
C5 C6 Cl1 119.4(2) . . ?
N1 C9 C14 111.2(3) . . ?
N1 C9 C10 113.1(2) . . ?
C14 C9 C10 111.6(3) . . ?
N1 C9 H9 106.8 . . ?
C14 C9 H9 106.8 . . ?
C10 C9 H9 106.8 . . ?
N1 C2 C3 115.7(2) . . ?
N1 C2 H2A 108.4 . . ?
C3 C2 H2A 108.4 . . ?
N1 C2 H2B 108.4 . . ?
C3 C2 H2B 108.4 . . ?
H2A C2 H2B 107.4 . . ?
C7 C8 C3 121.5(3) . . ?
C7 C8 H8 119.2 . . ?
C3 C8 H8 119.2 . . ?
C6 C5 C4 119.1(3) . . ?
C6 C5 H5 120.4 . . ?
C4 C5 H5 120.4 . . ?
C5 C4 C3 121.4(3) . . ?
C5 C4 H4 119.3 . . ?
C3 C4 H4 119.3 . . ?
C6 C7 C8 119.8(3) . . ?
C6 C7 H7 120.1 . . ?
C8 C7 H7 120.1 . . ?
C9 C14 C13 110.7(3) . . ?
C9 C14 H14A 109.5 . . ?
C13 C14 H14A 109.5 . . ?
C9 C14 H14B 109.5 . . ?
C13 C14 H14B 109.5 . . ?
H14A C14 H14B 108.1 . . ?
C9 C10 C11 110.8(3) . . ?
C9 C10 H10A 109.5 . . ?
C11 C10 H10A 109.5 . . ?
C9 C10 H10B 109.5 . . ?
C11 C10 H10B 109.5 . . ?
H10A C10 H10B 108.1 . . ?
C13 C12 C11 111.3(3) . . ?
C13 C12 H12A 109.4 . . ?
C11 C12 H12A 109.4 . . ?
C13 C12 H12B 109.4 . . ?
C11 C12 H12B 109.4 . . ?
H12A C12 H12B 108.0 . . ?
C12 C11 C10 111.7(3) . . ?
C12 C11 H11A 109.3 . . ?
C10 C11 H11A 109.3 . . ?
C12 C11 H11B 109.3 . . ?
C10 C11 H11B 109.3 . . ?
H11A C11 H11B 107.9 . . ?
C12 C13 C14 111.3(3) . . ?
C12 C13 H13A 109.4 . . ?
C14 C13 H13A 109.4 . . ?
C12 C13 H13B 109.4 . . ?
C14 C13 H13B 109.4 . . ?
H13A C13 H13B 108.0 . . ?

loop_
_geom_bond_atom_site_label_1
_geom_bond_atom_site_label_2
_geom_bond_distance
_geom_bond_site_symmetry_2
_geom_bond_publ_flag
Cu S2 2.3034(7) 2_566 ?
Cu S2 2.3034(7) . ?
Cu S1 2.3038(9) . ?
Cu S1 2.3038(9) 2_566 ?
S1 C1 1.727(3) . ?
S2 C1 1.725(3) . ?
Cl1 C6 1.740(3) . ?
N1 C1 1.306(4) . ?
N1 C2 1.482(4) . ?
N1 C9 1.495(3) . ?
C3 C8 1.385(4) . ?
C3 C4 1.387(4) . ?
C3 C2 1.512(4) . ?
C6 C7 1.364(4) . ?
C6 C5 1.373(5) . ?
C9 C14 1.511(5) . ?
C9 C10 1.514(5) . ?
C9 H9 0.9800 . ?
C2 H2A 0.9700 . ?
C2 H2B 0.9700 . ?
C8 C7 1.374(5) . ?
C8 H8 0.9300 . ?
C5 C4 1.386(5) . ?
C5 H5 0.9300 . ?
C4 H4 0.9300 . ?
C7 H7 0.9300 . ?
C14 C13 1.534(5) . ?
C14 H14A 0.9700 . ?
C14 H14B 0.9700 . ?
C10 C11 1.535(5) . ?
C10 H10A 0.9700 . ?
C10 H10B 0.9700 . ?
C12 C13 1.495(7) . ?
C12 C11 1.505(7) . ?
C12 H12A 0.9700 . ?
C12 H12B 0.9700 . ?
C11 H11A 0.9700 . ?
C11 H11B 0.9700 . ?
C13 H13A 0.9700 . ?
C13 H13B 0.9700 . ?

loop_
_geom_hbond_atom_site_label_D
_geom_hbond_atom_site_label_H
_geom_hbond_atom_site_label_A
_geom_hbond_distance_DH
_geom_hbond_distance_HA
_geom_hbond_distance_DA
_geom_hbond_angle_DHA
_geom_hbond_site_symmetry_A
_geom_hbond_publ_flag
C9 H9 S2 0.98 2.49 3.061(3) 117.0 . yes

loop_
_geom_torsion_atom_site_label_1
_geom_torsion_atom_site_label_2
_geom_torsion_atom_site_label_3
_geom_torsion_atom_site_label_4
_geom_torsion
_geom_torsion_site_symmetry_1
_geom_torsion_site_symmetry_2
_geom_torsion_site_symmetry_3
_geom_torsion_site_symmetry_4
_geom_torsion_publ_flag
C2 N1 C1 S2 175.6(2) . . . . ?
C9 N1 C1 S2 5.5(4) . . . . ?
C2 N1 C1 S1 -3.9(4) . . . . ?
C9 N1 C1 S1 -174.0(2) . . . . ?
Cu S2 C1 N1 177.9(3) . . . . ?
Cu S2 C1 S1 -2.52(14) . . . . ?
Cu S1 C1 N1 -177.9(2) . . . . ?
Cu S1 C1 S2 2.52(14) . . . . ?
C1 N1 C9 C14 104.2(3) . . . . ?
C2 N1 C9 C14 -66.1(4) . . . . ?
C1 N1 C9 C10 -129.3(3) . . . . ?
C2 N1 C9 C10 60.4(4) . . . . ?
C1 N1 C2 C3 71.9(4) . . . . ?
C9 N1 C2 C3 -117.7(3) . . . . ?
C8 C3 C2 N1 39.8(5) . . . . ?
C4 C3 C2 N1 -142.0(3) . . . . ?
C4 C3 C8 C7 1.5(6) . . . . ?
C2 C3 C8 C7 179.7(3) . . . . ?
C7 C6 C5 C4 0.6(6) . . . . ?
Cl1 C6 C5 C4 -176.9(3) . . . . ?
C6 C5 C4 C3 -0.3(6) . . . . ?
C8 C3 C4 C5 -0.7(6) . . . . ?
C2 C3 C4 C5 -179.0(3) . . . . ?
C5 C6 C7 C8 0.1(6) . . . . ?
Cl1 C6 C7 C8 177.6(3) . . . . ?
C3 C8 C7 C6 -1.2(6) . . . . ?
N1 C9 C14 C13 -177.3(3) . . . . ?
C10 C9 C14 C13 55.4(4) . . . . ?
N1 C9 C10 C11 179.1(3) . . . . ?
C14 C9 C10 C11 -54.5(4) . . . . ?
C13 C12 C11 C10 -55.6(5) . . . . ?
C9 C10 C11 C12 54.4(5) . . . . ?
C11 C12 C13 C14 56.3(5) . . . . ?
C9 C14 C13 C12 -56.1(5) . . . . ?
